data_2017903
loop_
_publ_author_name
'H\"ubscher, J\"org'
'Felsmann, Marika'
'Seichter, Wilhelm'
'Weber, Edwin'

_publ_section_title
;
 The <i>m</i>-phenylene-bridged bis-oxazole
 4,4',5,5'-tetraphenyl-2,2'-<i>m</i>-phenylenedi-1,3-oxazole and its
 bulkily substituted analogue
 4,4',5,5'-tetrakis(4-<i>tert</i>-butylphenyl)-2,2'-<i>m</i>-phenylenedi-1,3-oxazole
;
_journal_coeditor_code SU3052
_journal_issue 12
_journal_name_full 'Acta Crystallographica Section C'
_journal_page_first o623
_journal_page_last o626
_journal_paper_doi 10.1107/S0108270110045725
_journal_volume 66
_journal_year 2010
_chemical_formula_iupac 'C36 H24 N2 O2'
_chemical_formula_moiety 'C36 H24 N2 O2'
_chemical_formula_sum 'C36 H24 N2 O2'
_chemical_formula_weight 516.57
_chemical_name_systematic
;
4,4',5,5'-tetraphenyl-2,2'-<i>m</i>-phenylenedi-1,3-oxazole
;
_space_group_IT_number 61
_symmetry_cell_setting orthorhombic
_symmetry_space_group_name_Hall '-P 2ac 2ab'
_symmetry_space_group_name_H-M 'P b c a'
_atom_sites_solution_hydrogens geom
_atom_sites_solution_primary direct
_atom_sites_solution_secondary difmap
_audit_creation_method SHELXL97
_cell_angle_alpha 90.00
_cell_angle_beta 90.00
_cell_angle_gamma 90.00
_cell_formula_units_Z 8
_cell_length_a 7.1523(2)
_cell_length_b 20.0145(5)
_cell_length_c 36.8669(8)
_cell_measurement_reflns_used 7424
_cell_measurement_temperature 153(2)
_cell_measurement_theta_max 30.84
_cell_measurement_theta_min 2.62
_cell_volume 5277.5(2)
_computing_cell_refinement 'SAINT (Bruker, 2007)'
_computing_data_collection 'APEX2 (Bruker, 2007)'
_computing_data_reduction 'SAINT (Bruker, 2007)'
_computing_molecular_graphics 'ORTEP-3 (Farrugia, 1997)'
_computing_publication_material 'SHELXTL (Sheldrick, 2008)'
_computing_structure_refinement 'SHELXL97 (Sheldrick, 2008)'
_computing_structure_solution 'SHELXS97 (Sheldrick, 2008)'
_diffrn_ambient_temperature 153(2)
_diffrn_measured_fraction_theta_full 0.999
_diffrn_measured_fraction_theta_max 0.999
_diffrn_measurement_device_type 'Nonius Kappa APEXII CCD area-detector'
_diffrn_measurement_method '\f and \w'
_diffrn_radiation_monochromator graphite
_diffrn_radiation_source 'fine-focus sealed tube'
_diffrn_radiation_type MoK\a
_diffrn_radiation_wavelength 0.71073
_diffrn_reflns_av_R_equivalents 0.0621
_diffrn_reflns_av_sigmaI/netI 0.0479
_diffrn_reflns_limit_h_max 11
_diffrn_reflns_limit_h_min -10
_diffrn_reflns_limit_k_max 30
_diffrn_reflns_limit_k_min -30
_diffrn_reflns_limit_l_max 56
_diffrn_reflns_limit_l_min -56
_diffrn_reflns_number 80848
_diffrn_reflns_theta_full 33.26
_diffrn_reflns_theta_max 33.26
_diffrn_reflns_theta_min 2.04
_diffrn_standards_decay_% 0
_exptl_absorpt_coefficient_mu 0.081
_exptl_absorpt_correction_T_max 0.9864
_exptl_absorpt_correction_T_min 0.9622
_exptl_absorpt_correction_type multi-scan
_exptl_absorpt_process_details '(SADABS; Sheldrick, 1996)'
_exptl_crystal_colour colourless
_exptl_crystal_density_diffrn 1.300
_exptl_crystal_density_method 'not measured'
_exptl_crystal_description prism
_exptl_crystal_F_000 2160
_exptl_crystal_size_max 0.48
_exptl_crystal_size_mid 0.34
_exptl_crystal_size_min 0.17
_refine_diff_density_max 0.407
_refine_diff_density_min -0.309
_refine_ls_extinction_method none
_refine_ls_goodness_of_fit_ref 0.994
_refine_ls_hydrogen_treatment constr
_refine_ls_matrix_type full
_refine_ls_number_parameters 361
_refine_ls_number_reflns 10121
_refine_ls_number_restraints 0
_refine_ls_restrained_S_all 0.994
_refine_ls_R_factor_all 0.1020
_refine_ls_R_factor_gt 0.0522
_refine_ls_shift/su_max 0.000
_refine_ls_shift/su_mean 0.000
_refine_ls_structure_factor_coef Fsqd
_refine_ls_weighting_details 'calc w = 1/[\s^2^(Fo^2^)+(0.0842P)^2^] where P=(Fo^2^+2Fc^2^)/3'
_refine_ls_weighting_scheme calc
_refine_ls_wR_factor_gt 0.1334
_refine_ls_wR_factor_ref 0.1556
_reflns_number_gt 5826
_reflns_number_total 10121
_reflns_threshold_expression I>2\s(I)
_cod_data_source_file su3052.cif
_cod_data_source_block I
_cod_database_code 2017903
_cod_database_fobs_code 2017903

loop_
_symmetry_equiv_pos_as_xyz
'x, y, z'
'-x+1/2, -y, z+1/2'
'-x, y+1/2, -z+1/2'
'x+1/2, -y+1/2, -z'
'-x, -y, -z'
'x-1/2, y, -z-1/2'
'x, -y-1/2, z-1/2'
'-x-1/2, y-1/2, z'

loop_
_atom_site_type_symbol
_atom_site_label
_atom_site_fract_x
_atom_site_fract_y
_atom_site_fract_z
_atom_site_U_iso_or_equiv
_atom_site_adp_type
_atom_site_calc_flag
_atom_site_refinement_flags
_atom_site_occupancy
_atom_site_disorder_assembly
_atom_site_disorder_group
O O1 0.34070(12) 0.12975(5) 0.29797(2) 0.0324(2) Uani d . 1 . .
O O2 0.29345(12) 0.06978(5) 0.12887(2) 0.0304(2) Uani d . 1 . .
N N1 0.24955(14) 0.04610(5) 0.26334(3) 0.0267(2) Uani d . 1 . .
N N2 0.34600(13) 0.16563(5) 0.10057(3) 0.0285(2) Uani d . 1 . .
C C1 0.31167(16) 0.10727(7) 0.26429(3) 0.0303(3) Uani d . 1 . .
C C2 0.23881(16) 0.02530(6) 0.29929(3) 0.0284(3) Uani d . 1 . .
C C3 0.29325(16) 0.07742(6) 0.32092(3) 0.0269(3) Uani d . 1 . .
C C4 0.16978(18) -0.04266(6) 0.30701(4) 0.0303(3) Uani d . 1 . .
C C5 0.0115(2) -0.06538(7) 0.28874(4) 0.0400(3) Uani d . 1 . .
H H5 -0.0478 -0.0373 0.2714 0.048 Uiso calc R 1 . .
C C6 -0.0605(2) -0.12849(8) 0.29553(5) 0.0502(4) Uani d . 1 . .
H H6 -0.1684 -0.1434 0.2829 0.060 Uiso calc R 1 . .
C C7 0.0245(2) -0.16981(8) 0.32072(5) 0.0501(4) Uani d . 1 . .
H H7 -0.0260 -0.2127 0.3257 0.060 Uiso calc R 1 . .
C C8 0.1828(2) -0.14840(8) 0.33853(4) 0.0459(4) Uani d . 1 . .
H H8 0.2415 -0.1768 0.3557 0.055 Uiso calc R 1 . .
C C9 0.2576(2) -0.08535(7) 0.33152(4) 0.0376(3) Uani d . 1 . .
H H9 0.3686 -0.0715 0.3435 0.045 Uiso calc R 1 . .
C C10 0.30172(15) 0.09160(6) 0.35982(3) 0.0256(2) Uani d . 1 . .
C C11 0.24179(16) 0.04549(7) 0.38594(4) 0.0299(3) Uani d . 1 . .
H H11 0.1939 0.0034 0.3785 0.036 Uiso calc R 1 . .
C C12 0.25203(17) 0.06099(7) 0.42252(4) 0.0344(3) Uani d . 1 . .
H H12 0.2132 0.0290 0.4400 0.041 Uiso calc R 1 . .
C C13 0.31812(18) 0.12244(8) 0.43388(4) 0.0383(3) Uani d . 1 . .
H H13 0.3237 0.1330 0.4590 0.046 Uiso calc R 1 . .
C C14 0.37598(19) 0.16821(7) 0.40815(4) 0.0391(3) Uani d . 1 . .
H H14 0.4216 0.2106 0.4157 0.047 Uiso calc R 1 . .
C C15 0.36829(18) 0.15319(7) 0.37157(4) 0.0331(3) Uani d . 1 . .
H H15 0.4089 0.1853 0.3543 0.040 Uiso calc R 1 . .
C C16 0.35126(15) 0.14939(6) 0.23308(3) 0.0245(2) Uani d . 1 . .
C C17 0.41817(17) 0.21441(7) 0.23720(3) 0.0292(3) Uani d . 1 . .
H H17 0.4362 0.2324 0.2608 0.035 Uiso calc R 1 . .
C C18 0.45837(17) 0.25270(6) 0.20688(4) 0.0310(3) Uani d . 1 . .
H H18 0.5052 0.2968 0.2098 0.037 Uiso calc R 1 . .
C C19 0.43095(17) 0.22726(6) 0.17239(3) 0.0299(3) Uani d . 1 . .
H H19 0.4587 0.2538 0.1517 0.036 Uiso calc R 1 . .
C C20 0.36241(15) 0.16247(6) 0.16802(3) 0.0252(2) Uani d . 1 . .
C C21 0.32302(15) 0.12367(6) 0.19838(3) 0.0251(2) Uani d . 1 . .
H H21 0.2767 0.0795 0.1954 0.030 Uiso calc R 1 . .
C C22 0.33530(16) 0.13538(7) 0.13163(3) 0.0290(3) Uani d . 1 . .
C C23 0.31078(15) 0.11652(6) 0.07465(3) 0.0276(3) Uani d . 1 . .
C C24 0.27644(15) 0.05765(7) 0.09200(3) 0.0274(3) Uani d . 1 . .
C C25 0.32032(15) 0.13378(6) 0.03597(3) 0.0262(2) Uani d . 1 . .
C C26 0.25072(17) 0.19505(7) 0.02390(4) 0.0315(3) Uani d . 1 . .
H H26 0.1941 0.2248 0.0407 0.038 Uiso calc R 1 . .
C C27 0.2632(2) 0.21307(7) -0.01227(4) 0.0378(3) Uani d . 1 . .
H H27 0.2138 0.2546 -0.0202 0.045 Uiso calc R 1 . .
C C28 0.34776(19) 0.17035(7) -0.03688(4) 0.0375(3) Uani d . 1 . .
H H28 0.3570 0.1828 -0.0617 0.045 Uiso calc R 1 . .
C C29 0.41888(17) 0.10962(7) -0.02544(4) 0.0336(3) Uani d . 1 . .
H H29 0.4775 0.0806 -0.0423 0.040 Uiso calc R 1 . .
C C30 0.40454(16) 0.09117(7) 0.01070(3) 0.0304(3) Uani d . 1 . .
H H30 0.4523 0.0492 0.0184 0.036 Uiso calc R 1 . .
C C31 0.22631(15) -0.01121(6) 0.08223(3) 0.0277(3) Uani d . 1 . .
C C32 0.13254(16) -0.02558(7) 0.04994(3) 0.0297(3) Uani d . 1 . .
H H32 0.1048 0.0094 0.0334 0.036 Uiso calc R 1 . .
C C33 0.07970(17) -0.09039(7) 0.04186(4) 0.0344(3) Uani d . 1 . .
H H33 0.0163 -0.0997 0.0198 0.041 Uiso calc R 1 . .
C C34 0.11886(19) -0.14184(7) 0.06584(4) 0.0396(3) Uani d . 1 . .
H H34 0.0809 -0.1862 0.0604 0.048 Uiso calc R 1 . .
C C35 0.21382(19) -0.12813(8) 0.09778(4) 0.0406(3) Uani d . 1 . .
H H35 0.2429 -0.1634 0.1141 0.049 Uiso calc R 1 . .
C C36 0.26673(18) -0.06315(7) 0.10610(4) 0.0341(3) Uani d . 1 . .
H H36 0.3307 -0.0541 0.1281 0.041 Uiso calc R 1 . .

loop_
_atom_site_aniso_label
_atom_site_aniso_U_11
_atom_site_aniso_U_22
_atom_site_aniso_U_33
_atom_site_aniso_U_12
_atom_site_aniso_U_13
_atom_site_aniso_U_23
O1 0.0335(4) 0.0368(5) 0.0270(5) 0.0004(4) 0.0023(4) 0.0018(4)
O2 0.0317(4) 0.0364(5) 0.0231(5) 0.0032(4) -0.0019(3) -0.0047(4)
N1 0.0318(5) 0.0264(5) 0.0220(5) 0.0033(4) 0.0055(4) 0.0011(4)
N2 0.0277(4) 0.0379(6) 0.0198(5) 0.0030(4) -0.0023(4) -0.0051(4)
C1 0.0272(5) 0.0398(8) 0.0240(6) 0.0067(5) 0.0035(4) 0.0029(6)
C2 0.0313(5) 0.0290(6) 0.0249(6) 0.0059(5) 0.0040(5) 0.0003(5)
C3 0.0262(5) 0.0304(6) 0.0242(6) 0.0033(4) 0.0027(4) 0.0033(5)
C4 0.0391(6) 0.0260(6) 0.0259(6) 0.0066(5) 0.0053(5) -0.0031(5)
C5 0.0511(8) 0.0317(7) 0.0372(8) 0.0004(6) -0.0044(6) -0.0026(6)
C6 0.0611(9) 0.0352(8) 0.0543(10) -0.0064(7) -0.0007(8) -0.0064(7)
C7 0.0663(10) 0.0257(7) 0.0583(11) 0.0016(7) 0.0147(8) -0.0028(7)
C8 0.0617(9) 0.0311(7) 0.0448(9) 0.0186(7) 0.0127(7) 0.0067(7)
C9 0.0435(7) 0.0336(8) 0.0358(8) 0.0127(6) 0.0045(6) 0.0003(6)
C10 0.0232(5) 0.0305(6) 0.0231(6) 0.0032(4) 0.0002(4) 0.0000(5)
C11 0.0288(5) 0.0325(7) 0.0283(7) -0.0012(5) 0.0032(5) -0.0009(5)
C12 0.0320(6) 0.0458(8) 0.0255(7) 0.0047(6) 0.0043(5) 0.0020(6)
C13 0.0367(6) 0.0507(9) 0.0275(7) 0.0079(6) -0.0042(5) -0.0083(6)
C14 0.0426(7) 0.0359(8) 0.0387(8) 0.0012(6) -0.0064(6) -0.0103(6)
C15 0.0352(6) 0.0300(7) 0.0340(7) -0.0003(5) -0.0009(5) -0.0010(6)
C16 0.0243(5) 0.0271(6) 0.0222(6) 0.0023(4) 0.0012(4) -0.0008(5)
C17 0.0323(5) 0.0317(7) 0.0235(6) 0.0008(5) 0.0002(5) -0.0068(5)
C18 0.0363(6) 0.0259(6) 0.0310(7) -0.0036(5) 0.0008(5) -0.0031(5)
C19 0.0330(6) 0.0306(7) 0.0261(7) 0.0012(5) 0.0012(5) 0.0033(5)
C20 0.0240(5) 0.0299(6) 0.0217(6) 0.0036(4) -0.0010(4) -0.0027(5)
C21 0.0253(5) 0.0252(6) 0.0247(6) 0.0006(4) -0.0008(4) -0.0027(5)
C22 0.0258(5) 0.0362(7) 0.0250(6) 0.0041(5) -0.0025(4) -0.0061(5)
C23 0.0257(5) 0.0349(7) 0.0222(6) 0.0039(5) -0.0025(4) -0.0033(5)
C24 0.0256(5) 0.0368(7) 0.0198(6) 0.0047(5) -0.0028(4) -0.0065(5)
C25 0.0258(5) 0.0303(6) 0.0225(6) -0.0016(5) -0.0023(4) -0.0023(5)
C26 0.0348(6) 0.0270(6) 0.0327(7) -0.0050(5) 0.0012(5) -0.0023(5)
C27 0.0450(7) 0.0287(7) 0.0396(8) -0.0066(6) 0.0012(6) 0.0081(6)
C28 0.0432(7) 0.0423(8) 0.0270(7) -0.0121(6) 0.0021(5) 0.0063(6)
C29 0.0328(6) 0.0424(8) 0.0255(7) -0.0034(5) 0.0019(5) -0.0027(6)
C30 0.0294(5) 0.0364(7) 0.0254(7) 0.0026(5) -0.0020(5) -0.0024(5)
C31 0.0270(5) 0.0326(7) 0.0235(6) 0.0032(5) 0.0016(4) -0.0020(5)
C32 0.0300(5) 0.0322(7) 0.0268(7) 0.0036(5) -0.0008(5) -0.0021(5)
C33 0.0321(6) 0.0372(7) 0.0338(7) -0.0001(5) -0.0005(5) -0.0067(6)
C34 0.0370(6) 0.0327(7) 0.0491(9) -0.0025(6) 0.0045(6) -0.0048(7)
C35 0.0422(7) 0.0372(8) 0.0424(9) 0.0013(6) 0.0024(6) 0.0100(7)
C36 0.0352(6) 0.0381(8) 0.0290(7) -0.0001(5) -0.0014(5) 0.0031(6)

loop_
_atom_type_symbol
_atom_type_description
_atom_type_scat_dispersion_real
_atom_type_scat_dispersion_imag
_atom_type_scat_source
C C 0.0033 0.0016 'International Tables Vol C Tables 4.2.6.8 and 6.1.1.4'
H H 0.0000 0.0000 'International Tables Vol C Tables 4.2.6.8 and 6.1.1.4'
N N 0.0061 0.0033 'International Tables Vol C Tables 4.2.6.8 and 6.1.1.4'
O O 0.0106 0.0060 'International Tables Vol C Tables 4.2.6.8 and 6.1.1.4'

loop_
_geom_angle_atom_site_label_1
_geom_angle_atom_site_label_2
_geom_angle_atom_site_label_3
_geom_angle_site_symmetry_1
_geom_angle_site_symmetry_3
_geom_angle
_geom_angle_publ_flag
C1 O1 C3 . . 105.91(10) ?
C22 O2 C24 . . 105.27(10) ?
C1 N1 C2 . . 105.93(10) ?
C22 N2 C23 . . 105.39(11) ?
N1 C1 O1 . . 113.22(11) ?
N1 C1 C16 . . 126.14(12) ?
O1 C1 C16 . . 120.63(12) ?
C3 C2 N1 . . 108.13(11) ?
C3 C2 C4 . . 133.25(12) ?
N1 C2 C4 . . 118.58(11) ?
C2 C3 O1 . . 106.80(11) ?
C2 C3 C10 . . 136.91(12) ?
O1 C3 C10 . . 116.17(11) ?
C9 C4 C5 . . 118.66(13) ?
C9 C4 C2 . . 122.69(12) ?
C5 C4 C2 . . 118.65(12) ?
C6 C5 C4 . . 120.78(14) ?
C6 C5 H5 . . 119.6 ?
C4 C5 H5 . . 119.6 ?
C7 C6 C5 . . 120.13(16) ?
C7 C6 H6 . . 119.9 ?
C5 C6 H6 . . 119.9 ?
C8 C7 C6 . . 119.68(15) ?
C8 C7 H7 . . 120.2 ?
C6 C7 H7 . . 120.2 ?
C7 C8 C9 . . 120.56(15) ?
C7 C8 H8 . . 119.7 ?
C9 C8 H8 . . 119.7 ?
C4 C9 C8 . . 120.15(14) ?
C4 C9 H9 . . 119.9 ?
C8 C9 H9 . . 119.9 ?
C15 C10 C11 . . 118.33(12) ?
C15 C10 C3 . . 119.43(12) ?
C11 C10 C3 . . 122.23(12) ?
C12 C11 C10 . . 120.35(13) ?
C12 C11 H11 . . 119.8 ?
C10 C11 H11 . . 119.8 ?
C13 C12 C11 . . 120.80(13) ?
C13 C12 H12 . . 119.6 ?
C11 C12 H12 . . 119.6 ?
C12 C13 C14 . . 118.96(13) ?
C12 C13 H13 . . 120.5 ?
C14 C13 H13 . . 120.5 ?
C13 C14 C15 . . 120.89(13) ?
C13 C14 H14 . . 119.6 ?
C15 C14 H14 . . 119.6 ?
C14 C15 C10 . . 120.67(13) ?
C14 C15 H15 . . 119.7 ?
C10 C15 H15 . . 119.7 ?
C21 C16 C17 . . 119.63(11) ?
C21 C16 C1 . . 118.95(11) ?
C17 C16 C1 . . 121.42(11) ?
C18 C17 C16 . . 119.95(12) ?
C18 C17 H17 . . 120.0 ?
C16 C17 H17 . . 120.0 ?
C19 C18 C17 . . 120.56(12) ?
C19 C18 H18 . . 119.7 ?
C17 C18 H18 . . 119.7 ?
C18 C19 C20 . . 119.85(12) ?
C18 C19 H19 . . 120.1 ?
C20 C19 H19 . . 120.1 ?
C21 C20 C19 . . 119.81(11) ?
C21 C20 C22 . . 120.34(11) ?
C19 C20 C22 . . 119.85(11) ?
C20 C21 C16 . . 120.19(11) ?
C20 C21 H21 . . 119.9 ?
C16 C21 H21 . . 119.9 ?
N2 C22 O2 . . 113.60(11) ?
N2 C22 C20 . . 129.04(13) ?
O2 C22 C20 . . 117.36(11) ?
C24 C23 N2 . . 108.67(11) ?
C24 C23 C25 . . 131.87(12) ?
N2 C23 C25 . . 119.43(11) ?
C23 C24 O2 . . 107.05(11) ?
C23 C24 C31 . . 137.71(12) ?
O2 C24 C31 . . 115.23(11) ?
C26 C25 C30 . . 118.46(12) ?
C26 C25 C23 . . 119.96(11) ?
C30 C25 C23 . . 121.53(11) ?
C27 C26 C25 . . 120.85(13) ?
C27 C26 H26 . . 119.6 ?
C25 C26 H26 . . 119.6 ?
C26 C27 C28 . . 119.88(13) ?
C26 C27 H27 . . 120.1 ?
C28 C27 H27 . . 120.1 ?
C29 C28 C27 . . 120.18(13) ?
C29 C28 H28 . . 119.9 ?
C27 C28 H28 . . 119.9 ?
C28 C29 C30 . . 120.00(13) ?
C28 C29 H29 . . 120.0 ?
C30 C29 H29 . . 120.0 ?
C29 C30 C25 . . 120.62(13) ?
C29 C30 H30 . . 119.7 ?
C25 C30 H30 . . 119.7 ?
C36 C31 C32 . . 119.00(12) ?
C36 C31 C24 . . 119.65(11) ?
C32 C31 C24 . . 121.32(12) ?
C33 C32 C31 . . 120.53(13) ?
C33 C32 H32 . . 119.7 ?
C31 C32 H32 . . 119.7 ?
C32 C33 C34 . . 120.28(13) ?
C32 C33 H33 . . 119.9 ?
C34 C33 H33 . . 119.9 ?
C33 C34 C35 . . 119.57(13) ?
C33 C34 H34 . . 120.2 ?
C35 C34 H34 . . 120.2 ?
C34 C35 C36 . . 120.42(14) ?
C34 C35 H35 . . 119.8 ?
C36 C35 H35 . . 119.8 ?
C35 C36 C31 . . 120.19(13) ?
C35 C36 H36 . . 119.9 ?
C31 C36 H36 . . 119.9 ?

loop_
_geom_bond_atom_site_label_1
_geom_bond_atom_site_label_2
_geom_bond_site_symmetry_2
_geom_bond_distance
_geom_bond_publ_flag
O1 C1 . 1.3367(15) ?
O1 C3 . 1.3887(15) ?
O2 C22 . 1.3505(16) ?
O2 C24 . 1.3860(14) ?
N1 C1 . 1.3029(17) ?
N1 C2 . 1.3912(16) ?
N2 C22 . 1.2974(16) ?
N2 C23 . 1.3940(16) ?
C1 C16 . 1.4544(17) ?
C2 C3 . 1.3697(18) ?
C2 C4 . 1.4749(18) ?
C3 C10 . 1.4632(17) ?
C4 C9 . 1.3929(19) ?
C4 C5 . 1.3935(19) ?
C5 C6 . 1.387(2) ?
C5 H5 . 0.9500 ?
C6 C7 . 1.384(2) ?
C6 H6 . 0.9500 ?
C7 C8 . 1.377(2) ?
C7 H7 . 0.9500 ?
C8 C9 . 1.395(2) ?
C8 H8 . 0.9500 ?
C9 H9 . 0.9500 ?
C10 C15 . 1.3907(18) ?
C10 C11 . 1.4009(18) ?
C11 C12 . 1.3857(19) ?
C11 H11 . 0.9500 ?
C12 C13 . 1.383(2) ?
C12 H12 . 0.9500 ?
C13 C14 . 1.382(2) ?
C13 H13 . 0.9500 ?
C14 C15 . 1.383(2) ?
C14 H14 . 0.9500 ?
C15 H15 . 0.9500 ?
C16 C21 . 1.3937(16) ?
C16 C17 . 1.3949(17) ?
C17 C18 . 1.3854(18) ?
C17 H17 . 0.9500 ?
C18 C19 . 1.3839(18) ?
C18 H18 . 0.9500 ?
C19 C20 . 1.3955(18) ?
C19 H19 . 0.9500 ?
C20 C21 . 1.3910(17) ?
C20 C22 . 1.4600(17) ?
C21 H21 . 0.9500 ?
C23 C24 . 1.3630(18) ?
C23 C25 . 1.4688(17) ?
C24 C31 . 1.4690(17) ?
C25 C26 . 1.3963(18) ?
C25 C30 . 1.3993(17) ?
C26 C27 . 1.384(2) ?
C26 H26 . 0.9500 ?
C27 C28 . 1.386(2) ?
C27 H27 . 0.9500 ?
C28 C29 . 1.384(2) ?
C28 H28 . 0.9500 ?
C29 C30 . 1.3862(18) ?
C29 H29 . 0.9500 ?
C30 H30 . 0.9500 ?
C31 C36 . 1.3926(18) ?
C31 C32 . 1.3963(17) ?
C32 C33 . 1.3834(18) ?
C32 H32 . 0.9500 ?
C33 C34 . 1.386(2) ?
C33 H33 . 0.9500 ?
C34 C35 . 1.387(2) ?
C34 H34 . 0.9500 ?
C35 C36 . 1.389(2) ?
C35 H35 . 0.9500 ?
C36 H36 . 0.9500 ?

loop_
_geom_torsion_atom_site_label_1
_geom_torsion_atom_site_label_2
_geom_torsion_atom_site_label_3
_geom_torsion_atom_site_label_4
_geom_torsion_site_symmetry_1
_geom_torsion_site_symmetry_2
_geom_torsion_site_symmetry_3
_geom_torsion_site_symmetry_4
_geom_torsion
_geom_torsion_publ_flag
C2 N1 C1 O1 . . . . -1.05(13) ?
C2 N1 C1 C16 . . . . 178.05(11) ?
C3 O1 C1 N1 . . . . 0.37(13) ?
C3 O1 C1 C16 . . . . -178.79(10) ?
C1 N1 C2 C3 . . . . 1.31(13) ?
C1 N1 C2 C4 . . . . 179.25(10) ?
N1 C2 C3 O1 . . . . -1.11(12) ?
C4 C2 C3 O1 . . . . -178.62(12) ?
N1 C2 C3 C10 . . . . 174.37(12) ?
C4 C2 C3 C10 . . . . -3.1(2) ?
C1 O1 C3 C2 . . . . 0.48(12) ?
C1 O1 C3 C10 . . . . -176.08(9) ?
C3 C2 C4 C9 . . . . -48.2(2) ?
N1 C2 C4 C9 . . . . 134.51(13) ?
C3 C2 C4 C5 . . . . 132.56(15) ?
N1 C2 C4 C5 . . . . -44.75(16) ?
C9 C4 C5 C6 . . . . 1.8(2) ?
C2 C4 C5 C6 . . . . -178.93(13) ?
C4 C5 C6 C7 . . . . 0.1(2) ?
C5 C6 C7 C8 . . . . -1.1(2) ?
C6 C7 C8 C9 . . . . 0.3(2) ?
C5 C4 C9 C8 . . . . -2.6(2) ?
C2 C4 C9 C8 . . . . 178.13(12) ?
C7 C8 C9 C4 . . . . 1.6(2) ?
C2 C3 C10 C15 . . . . -179.87(13) ?
O1 C3 C10 C15 . . . . -4.69(15) ?
C2 C3 C10 C11 . . . . -1.0(2) ?
O1 C3 C10 C11 . . . . 174.19(10) ?
C15 C10 C11 C12 . . . . -1.02(17) ?
C3 C10 C11 C12 . . . . -179.91(11) ?
C10 C11 C12 C13 . . . . 1.17(18) ?
C11 C12 C13 C14 . . . . -0.66(19) ?
C12 C13 C14 C15 . . . . 0.0(2) ?
C13 C14 C15 C10 . . . . 0.1(2) ?
C11 C10 C15 C14 . . . . 0.39(18) ?
C3 C10 C15 C14 . . . . 179.31(11) ?
N1 C1 C16 C21 . . . . -0.41(17) ?
O1 C1 C16 C21 . . . . 178.63(10) ?
N1 C1 C16 C17 . . . . -179.82(11) ?
O1 C1 C16 C17 . . . . -0.78(17) ?
C21 C16 C17 C18 . . . . -0.82(17) ?
C1 C16 C17 C18 . . . . 178.58(11) ?
C16 C17 C18 C19 . . . . 0.66(18) ?
C17 C18 C19 C20 . . . . -0.07(18) ?
C18 C19 C20 C21 . . . . -0.36(17) ?
C18 C19 C20 C22 . . . . -179.37(11) ?
C19 C20 C21 C16 . . . . 0.20(16) ?
C22 C20 C21 C16 . . . . 179.20(10) ?
C17 C16 C21 C20 . . . . 0.39(16) ?
C1 C16 C21 C20 . . . . -179.02(10) ?
C23 N2 C22 O2 . . . . -0.73(13) ?
C23 N2 C22 C20 . . . . 179.11(11) ?
C24 O2 C22 N2 . . . . 0.12(12) ?
C24 O2 C22 C20 . . . . -179.74(9) ?
C21 C20 C22 N2 . . . . 172.30(11) ?
C19 C20 C22 N2 . . . . -8.70(18) ?
C21 C20 C22 O2 . . . . -7.86(15) ?
C19 C20 C22 O2 . . . . 171.14(10) ?
C22 N2 C23 C24 . . . . 1.07(12) ?
C22 N2 C23 C25 . . . . -177.39(10) ?
N2 C23 C24 O2 . . . . -1.01(12) ?
C25 C23 C24 O2 . . . . 177.18(11) ?
N2 C23 C24 C31 . . . . 177.95(12) ?
C25 C23 C24 C31 . . . . -3.9(2) ?
C22 O2 C24 C23 . . . . 0.56(11) ?
C22 O2 C24 C31 . . . . -178.66(9) ?
C24 C23 C25 C26 . . . . 142.41(13) ?
N2 C23 C25 C26 . . . . -39.56(16) ?
C24 C23 C25 C30 . . . . -40.06(18) ?
N2 C23 C25 C30 . . . . 137.98(12) ?
C30 C25 C26 C27 . . . . 0.55(18) ?
C23 C25 C26 C27 . . . . 178.16(11) ?
C25 C26 C27 C28 . . . . -0.84(19) ?
C26 C27 C28 C29 . . . . 0.3(2) ?
C27 C28 C29 C30 . . . . 0.4(2) ?
C28 C29 C30 C25 . . . . -0.70(18) ?
C26 C25 C30 C29 . . . . 0.22(17) ?
C23 C25 C30 C29 . . . . -177.35(11) ?
C23 C24 C31 C36 . . . . 157.10(13) ?
O2 C24 C31 C36 . . . . -23.99(15) ?
C23 C24 C31 C32 . . . . -25.2(2) ?
O2 C24 C31 C32 . . . . 153.68(10) ?
C36 C31 C32 C33 . . . . 0.32(18) ?
C24 C31 C32 C33 . . . . -177.36(11) ?
C31 C32 C33 C34 . . . . 0.20(19) ?
C32 C33 C34 C35 . . . . -0.9(2) ?
C33 C34 C35 C36 . . . . 1.1(2) ?
C34 C35 C36 C31 . . . . -0.6(2) ?
C32 C31 C36 C35 . . . . -0.12(18) ?
C24 C31 C36 C35 . . . . 177.60(12) ?

loop_
_cod_related_entry_id
_cod_related_entry_database
_cod_related_entry_code
1 ChemSpider 30654274
